data_7235562
loop_
_publ_author_name
'Lin, Rui-Lian'
'Sun, Wen-Qi'
'Yao, Wen-Rui'
'Zhu, Jing'
'Liu, Jing-Xin'

_publ_section_title
;
 Anion concentration control in the self-assembly of symmetrical
 \a,\a&#x2032;,\d,\d&#x2032;-tetramethyl-cucurbit[6]uril-based tubular
 architectures
;
_journal_issue 35
_journal_name_full 'RSC Advances'
_journal_page_first 18323
_journal_paper_doi 10.1039/c4ra01671h
_journal_volume 4
_journal_year 2014
_chemical_formula_sum 'C40 H60 Cl4 Cu2 N24 O26'
_chemical_formula_weight 1562.02
_space_group_IT_number 12
_space_group_name_Hall '-C 2y'
_space_group_name_H-M_alt 'C 1 2/m 1'
_symmetry_cell_setting monoclinic
_symmetry_space_group_name_H-M 'C 1 2/m 1'
_atom_sites_solution_hydrogens geom
_atom_sites_solution_primary direct
_atom_sites_solution_secondary difmap
_audit_creation_method SHELXL-97
_cell_angle_alpha 90.00
_cell_angle_beta 117.31(2)
_cell_angle_gamma 90.00
_cell_formula_units_Z 2
_cell_length_a 23.32(2)
_cell_length_b 10.325(9)
_cell_length_c 16.528(14)
_cell_measurement_temperature 173(2)
_cell_volume 3536(5)
_computing_cell_refinement 'Bruker SMART'
_computing_data_collection 'Bruker SMART'
_computing_data_reduction 'Bruker SAINT'
_computing_molecular_graphics 'Bruker SHELXTL'
_computing_publication_material 'Bruker SHELXTL'
_computing_structure_refinement 'Bruker SHELXTL'
_computing_structure_solution 'Bruker SHELXTL'
_diffrn_ambient_temperature 173(2)
_diffrn_measured_fraction_theta_full 0.959
_diffrn_measured_fraction_theta_max 0.959
_diffrn_measurement_device_type 'Bruker CCD Area Detector'
_diffrn_measurement_method '\f and \w scan'
_diffrn_radiation_monochromator graphite
_diffrn_radiation_source 'fine-focus sealed tube'
_diffrn_radiation_type MoK\a
_diffrn_radiation_wavelength 0.71073
_diffrn_reflns_av_R_equivalents 0.0615
_diffrn_reflns_av_sigmaI/netI 0.0758
_diffrn_reflns_limit_h_max 27
_diffrn_reflns_limit_h_min -25
_diffrn_reflns_limit_k_max 12
_diffrn_reflns_limit_k_min -12
_diffrn_reflns_limit_l_max 19
_diffrn_reflns_limit_l_min -18
_diffrn_reflns_number 7627
_diffrn_reflns_theta_full 25.10
_diffrn_reflns_theta_max 25.10
_diffrn_reflns_theta_min 1.81
_diffrn_standards_decay_% none
_exptl_absorpt_coefficient_mu 0.842
_exptl_absorpt_correction_T_max 0.8841
_exptl_absorpt_correction_T_min 0.7628
_exptl_absorpt_correction_type multi-scan
_exptl_absorpt_process_details 'SADABS (Bruker, 2008)'
_exptl_crystal_colour yellow
_exptl_crystal_density_diffrn 1.467
_exptl_crystal_density_meas ?
_exptl_crystal_density_method 'not measured'
_exptl_crystal_description needle
_exptl_crystal_F_000 1604
_exptl_crystal_size_max 0.34
_exptl_crystal_size_mid 0.17
_exptl_crystal_size_min 0.15
_refine_diff_density_max 1.987
_refine_diff_density_min -0.980
_refine_diff_density_rms 0.126
_refine_ls_extinction_method none
_refine_ls_goodness_of_fit_ref 1.002
_refine_ls_hydrogen_treatment constr
_refine_ls_matrix_type full
_refine_ls_number_parameters 214
_refine_ls_number_reflns 3204
_refine_ls_number_restraints 0
_refine_ls_restrained_S_all 1.002
_refine_ls_R_factor_all 0.1075
_refine_ls_R_factor_gt 0.0863
_refine_ls_shift/su_max 0.030
_refine_ls_shift/su_mean 0.002
_refine_ls_structure_factor_coef Fsqd
_refine_ls_weighting_details 'calc w=1/[\s^2^(Fo^2^)+(0.1800P)^2^+0.0000P] where P=(Fo^2^+2Fc^2^)/3'
_refine_ls_weighting_scheme calc
_refine_ls_wR_factor_gt 0.2419
_refine_ls_wR_factor_ref 0.2606
_reflns_number_gt 2120
_reflns_number_total 3204
_reflns_threshold_expression >2sigma(I)
_cod_data_source_file c4ra01671h1.cif
_cod_data_source_block compound2
_cod_depositor_comments
;
The following automatic conversions were performed:

data item '_symmetry_cell_setting' value 'Monoclinic' was changed to
'monoclinic' in accordance with the
/home/saulius/struct/COD-crude-data/automatic-downloads/DataCite-retrospective/RSC/depositions/lib/dictionaries/cif_core.dic
dictionary named 'cif_core.dic' version 2.4.2 last updated on
2011-04-26.

data item '_exptl_crystal_density_meas' value 'not measured' was
changed to '?' -- the value is perceived as not measured.

Automatic conversion script
Id: cif_fix_values 6909 2019-04-08 15:41:33Z antanas 
;
_cod_original_sg_symbol_H-M C2/m
_cod_database_code 7235562
_details_about_the_squeezed_material
;
loop_
  _platon_squeeze_void_nr
  _platon_squeeze_void_average_x
  _platon_squeeze_void_average_y
  _platon_squeeze_void_average_z
  _platon_squeeze_void_volume
  _platon_squeeze_void_count_electrons
  _platon_squeeze_void_content
   1  0.000 -0.003  0.000       158        58 ' '
   2  0.834 -0.035  0.500       930       309 ' '
   3  0.500  0.494  0.000       158        58 ' '
_platon_squeeze_details               '10 disordered waters were removed from the formula unit by the SQUEEZE process'
;

loop_
_symmetry_equiv_pos_as_xyz
'x, y, z'
'-x, y, -z'
'x+1/2, y+1/2, z'
'-x+1/2, y+1/2, -z'
'-x, -y, -z'
'x, -y, z'
'-x+1/2, -y+1/2, -z'
'x+1/2, -y+1/2, z'

loop_
_atom_site_label
_atom_site_type_symbol
_atom_site_fract_x
_atom_site_fract_y
_atom_site_fract_z
_atom_site_U_iso_or_equiv
_atom_site_adp_type
_atom_site_occupancy
_atom_site_symmetry_multiplicity
_atom_site_calc_flag
_atom_site_refinement_flags
Cu1 Cu 0.48408(3) 0.0000 0.21502(5) 0.0510(2) Uani 1 2 d S
O1W O 0.4253(2) 0.0000 0.0826(3) 0.0614(12) Uani 1 2 d S
O2W O 0.55939(18) 0.0000 0.1863(3) 0.0817(12) Uani 1 2 d S
Cl1 Cl 0.40006(7) 0.0000 0.25147(12) 0.0679(4) Uani 1 2 d S
Cl2 Cl 0.5495(3) 0.0000 0.3521(3) 0.192(2) Uani 1 2 d S
O1 O 0.34217(13) 0.2031(2) -0.00452(18) 0.0552(8) Uani 1 1 d .
O2 O 0.36464(11) 0.2073(2) -0.19937(17) 0.0510(6) Uani 1 1 d .
O3 O 0.48390(11) 0.2201(2) 0.19115(18) 0.0477(6) Uani 1 1 d .
N1 N 0.29893(13) 0.3823(2) -0.21942(19) 0.0403(7) Uani 1 1 d .
N2 N 0.28468(14) 0.3813(2) -0.0827(2) 0.0412(7) Uani 1 1 d .
N3 N 0.53614(13) 0.3827(2) 0.29304(18) 0.0362(7) Uani 1 1 d .
N4 N 0.63899(12) 0.3824(2) 0.28758(19) 0.0371(7) Uani 1 1 d .
N5 N 0.33087(13) 0.3830(2) 0.06922(19) 0.0389(7) Uani 1 1 d .
N6 N 0.42725(13) 0.3838(2) 0.21743(18) 0.0369(7) Uani 1 1 d .
C1 C 0.26307(15) 0.3320(3) -0.1730(2) 0.0401(8) Uani 1 1 d .
H1A H 0.2663 0.2392 -0.1706 0.048 Uiso 1 1 d R
H1B H 0.2184 0.3541 -0.2088 0.048 Uiso 1 1 d R
C2 C 0.29326(19) 0.5000 0.0437(3) 0.0330(11) Uani 1 2 d S
H2A H 0.2615 0.5000 0.0654 0.040 Uiso 1 2 d SR
C3 C 0.2799(2) 0.5000 -0.2725(3) 0.0347(11) Uani 1 2 d S
H3A H 0.2348 0.5000 -0.3150 0.042 Uiso 1 2 d SR
C4 C 0.2608(2) 0.5000 -0.0612(3) 0.0385(11) Uani 1 2 d S
H4A H 0.2146 0.5000 -0.0868 0.046 Uiso 1 2 d SR
C5 C 0.36399(16) 0.3330(3) 0.1627(2) 0.0419(9) Uani 1 1 d .
H5A H 0.3669 0.2405 0.1600 0.050 Uiso 1 1 d R
H5B H 0.3379 0.3522 0.1923 0.050 Uiso 1 1 d R
C6 C 0.5206(2) 0.5000 0.3294(3) 0.0378(11) Uani 1 2 d S
C7 C 0.60201(16) 0.3301(3) 0.3295(2) 0.0394(9) Uani 1 1 d .
H7A H 0.5997 0.2376 0.3226 0.047 Uiso 1 1 d R
H7B H 0.6243 0.3491 0.3935 0.047 Uiso 1 1 d R
C8 C 0.4436(2) 0.5000 0.2750(3) 0.0353(10) Uani 1 2 d S
C9 C 0.34367(15) 0.3136(3) -0.2323(2) 0.0399(9) Uani 1 1 d .
C10 C 0.3233(2) 0.5000 -0.3202(3) 0.0330(11) Uani 1 2 d S
H10A H 0.2991 0.5000 -0.3854 0.040 Uiso 1 2 d SR
C11 C 0.32238(15) 0.3136(3) -0.0047(3) 0.0449(9) Uani 1 1 d .
C12 C 0.48377(14) 0.3203(3) 0.2315(2) 0.0360(8) Uani 1 1 d .
C13 C 0.4092(2) 0.5000 0.3349(3) 0.0535(14) Uani 1 2 d S
H13A H 0.3634 0.5000 0.2966 0.080 Uiso 1 2 d SR
H13B H 0.4212 0.4241 0.3726 0.080 Uiso 0.50 1 d PR
C14 C 0.5492(3) 0.5000 0.4315(4) 0.0592(17) Uani 1 2 d S
H14A H 0.5953 0.5000 0.4558 0.089 Uiso 1 2 d SR
H14B H 0.5359 0.5759 0.4520 0.089 Uiso 0.50 1 d PR

loop_
_atom_site_aniso_label
_atom_site_aniso_U_11
_atom_site_aniso_U_22
_atom_site_aniso_U_33
_atom_site_aniso_U_23
_atom_site_aniso_U_13
_atom_site_aniso_U_12
Cu1 0.0442(3) 0.0278(3) 0.0762(4) 0.000 0.0235(3) 0.000
O1W 0.072(2) 0.0260(17) 0.084(2) 0.000 0.0340(19) 0.000
O2W 0.0803(18) 0.0241(18) 0.184(3) 0.000 0.0980(19) 0.000
Cl1 0.0668(7) 0.0525(8) 0.1003(9) 0.000 0.0521(6) 0.000
Cl2 0.265(5) 0.132(3) 0.173(3) 0.000 0.095(3) 0.000
O1 0.0679(14) 0.0214(11) 0.0707(15) 0.0009(11) 0.0270(12) 0.0130(11)
O2 0.0578(11) 0.0245(11) 0.0862(14) 0.0091(10) 0.0465(10) 0.0096(10)
O3 0.0588(11) 0.0194(11) 0.0796(13) -0.0059(10) 0.0443(10) -0.0013(9)
N1 0.0387(12) 0.0213(13) 0.0665(16) 0.0060(11) 0.0290(11) 0.0024(10)
N2 0.0458(13) 0.0218(13) 0.0577(15) -0.0016(11) 0.0254(12) 0.0037(11)
N3 0.0450(12) 0.0197(12) 0.0524(14) 0.0013(10) 0.0298(10) 0.0034(10)
N4 0.0396(12) 0.0217(13) 0.0551(14) 0.0013(10) 0.0262(11) -0.0023(10)
N5 0.0420(13) 0.0242(13) 0.0551(15) 0.0019(11) 0.0261(11) 0.0025(11)
N6 0.0440(12) 0.0222(13) 0.0532(14) 0.0028(10) 0.0297(11) 0.0038(10)
C1 0.0393(14) 0.0231(15) 0.0672(19) -0.0012(13) 0.0324(13) -0.0095(12)
C2 0.0270(17) 0.0216(19) 0.056(2) 0.000 0.0240(16) 0.000
C3 0.0335(19) 0.024(2) 0.048(2) 0.000 0.0199(17) 0.000
C4 0.0292(17) 0.024(2) 0.072(3) 0.000 0.0316(17) 0.000
C5 0.0465(15) 0.0260(16) 0.0622(18) 0.0040(13) 0.0326(13) -0.0064(13)
C6 0.057(2) 0.022(2) 0.051(2) 0.000 0.0387(17) 0.000
C7 0.0430(15) 0.0270(16) 0.0496(17) 0.0097(13) 0.0224(13) 0.0030(13)
C8 0.051(2) 0.0188(19) 0.051(2) 0.000 0.0368(17) 0.000
C9 0.0341(14) 0.0208(15) 0.064(2) -0.0023(14) 0.0220(14) -0.0005(13)
C10 0.0275(18) 0.026(2) 0.044(2) 0.000 0.0155(17) 0.000
C11 0.0344(14) 0.0272(16) 0.078(2) 0.0013(15) 0.0297(14) -0.0032(13)
C12 0.0457(14) 0.0186(14) 0.0569(16) 0.0026(12) 0.0350(12) -0.0016(12)
C13 0.060(2) 0.062(3) 0.062(3) 0.000 0.0481(19) 0.000
C14 0.069(3) 0.060(3) 0.050(3) 0.000 0.028(2) 0.000

loop_
_atom_type_symbol
_atom_type_description
_atom_type_scat_dispersion_real
_atom_type_scat_dispersion_imag
_atom_type_scat_source
C C 0.0033 0.0016 'International Tables Vol C Tables 4.2.6.8 and 6.1.1.4'
H H 0.0000 0.0000 'International Tables Vol C Tables 4.2.6.8 and 6.1.1.4'
Cl Cl 0.1484 0.1585 'International Tables Vol C Tables 4.2.6.8 and 6.1.1.4'
Cu Cu 0.3201 1.2651 'International Tables Vol C Tables 4.2.6.8 and 6.1.1.4'
N N 0.0061 0.0033 'International Tables Vol C Tables 4.2.6.8 and 6.1.1.4'
O O 0.0106 0.0060 'International Tables Vol C Tables 4.2.6.8 and 6.1.1.4'

loop_
_geom_angle_atom_site_label_1
_geom_angle_atom_site_label_2
_geom_angle_atom_site_label_3
_geom_angle
_geom_angle_site_symmetry_1
_geom_angle_site_symmetry_3
O1W Cu1 O2W 88.6(2) . .
O1W Cu1 Cl2 177.1(2) . .
O2W Cu1 Cl2 88.5(2) . .
O1W Cu1 Cl1 92.81(16) . .
O2W Cu1 Cl1 178.61(14) . .
Cl2 Cu1 Cl1 90.13(18) . .
O1W Cu1 O3 82.23(7) . 6
O2W Cu1 O3 83.87(7) . 6
Cl2 Cu1 O3 97.45(7) . 6
Cl1 Cu1 O3 96.31(7) . 6
O1W Cu1 O3 82.23(7) . .
O2W Cu1 O3 83.87(7) . .
Cl2 Cu1 O3 97.45(7) . .
Cl1 Cu1 O3 96.31(7) . .
O3 Cu1 O3 160.40(14) 6 .
C12 O3 Cu1 137.3(2) . .
C9 N1 C3 112.9(3) . .
C9 N1 C1 124.2(3) . .
C3 N1 C1 121.7(3) . .
C11 N2 C1 124.5(3) . .
C11 N2 C4 110.5(3) . .
C1 N2 C4 124.2(3) . .
C12 N3 C6 113.4(3) . .
C12 N3 C7 123.3(3) . .
C6 N3 C7 122.9(3) . .
C9 N4 C7 123.9(3) 2_655 .
C9 N4 C10 111.7(3) 2_655 5_665
C7 N4 C10 122.2(3) . 5_665
C11 N5 C2 111.4(3) . .
C11 N5 C5 123.6(3) . .
C2 N5 C5 124.1(3) . .
C12 N6 C5 123.7(3) . .
C12 N6 C8 109.4(3) . .
C5 N6 C8 126.5(3) . .
N2 C1 N1 114.0(3) . .
N2 C1 H1A 109.2 . .
N1 C1 H1A 108.7 . .
N2 C1 H1B 108.7 . .
N1 C1 H1B 108.1 . .
H1A C1 H1B 107.8 . .
N5 C2 N5 114.3(3) 6_565 .
N5 C2 C4 104.4(3) 6_565 .
N5 C2 C4 104.4(3) . .
N5 C2 H2A 111.2 6_565 .
N5 C2 H2A 111.2 . .
C4 C2 H2A 110.9 . .
N1 C3 N1 114.6(4) 6_565 .
N1 C3 C10 102.7(3) 6_565 .
N1 C3 C10 102.7(3) . .
N1 C3 H3A 111.9 6_565 .
N1 C3 H3A 111.9 . .
C10 C3 H3A 112.4 . .
N2 C4 N2 114.7(4) 6_565 .
N2 C4 C2 103.3(2) 6_565 .
N2 C4 C2 103.3(2) . .
N2 C4 H4A 111.7 6_565 .
N2 C4 H4A 111.7 . .
C2 C4 H4A 111.6 . .
N6 C5 N5 115.4(3) . .
N6 C5 H5A 108.7 . .
N5 C5 H5A 108.4 . .
N6 C5 H5B 108.2 . .
N5 C5 H5B 108.3 . .
H5A C5 H5B 107.6 . .
N3 C6 N3 111.1(4) . 6_565
N3 C6 C14 113.2(2) . .
N3 C6 C14 113.2(2) 6_565 .
N3 C6 C8 101.2(2) . .
N3 C6 C8 101.2(2) 6_565 .
C14 C6 C8 115.8(4) . .
N4 C7 N3 114.1(3) . .
N4 C7 H7A 109.3 . .
N3 C7 H7A 109.0 . .
N4 C7 H7B 108.3 . .
N3 C7 H7B 108.1 . .
H7A C7 H7B 107.9 . .
N6 C8 N6 109.5(4) . 6_565
N6 C8 C13 111.2(3) . .
N6 C8 C13 111.2(3) 6_565 .
N6 C8 C6 104.7(3) . .
N6 C8 C6 104.7(3) 6_565 .
C13 C8 C6 115.1(4) . .
O2 C9 N4 126.0(3) . 2_655
O2 C9 N1 125.3(4) . .
N4 C9 N1 108.7(3) 2_655 .
N4 C10 N4 113.6(3) 5_665 2_655
N4 C10 C3 103.8(3) 5_665 .
N4 C10 C3 103.8(3) 2_655 .
N4 C10 H10A 111.1 5_665 .
N4 C10 H10A 111.1 2_655 .
C3 C10 H10A 112.9 . .
O1 C11 N5 126.2(3) . .
O1 C11 N2 123.5(3) . .
N5 C11 N2 110.2(3) . .
O3 C12 N3 125.9(3) . .
O3 C12 N6 122.9(3) . .
N3 C12 N6 111.3(3) . .
C8 C13 H13A 109.2 . .
C8 C13 H13B 109.6 . .
H13A C13 H13B 109.5 . .
C6 C14 H14A 107.7 . .
C6 C14 H14B 110.3 . .
H14A C14 H14B 109.5 . .

loop_
_geom_bond_atom_site_label_1
_geom_bond_atom_site_label_2
_geom_bond_distance
_geom_bond_site_symmetry_2
Cu1 O1W 1.979(4) .
Cu1 O2W 2.019(5) .
Cu1 Cl2 2.072(4) .
Cu1 Cl1 2.299(2) .
Cu1 O3 2.306(3) 6
Cu1 O3 2.306(3) .
O1 C11 1.230(4) .
O2 C9 1.224(4) .
O3 C12 1.232(4) .
N1 C9 1.357(5) .
N1 C3 1.444(4) .
N1 C1 1.465(5) .
N2 C11 1.373(4) .
N2 C1 1.432(5) .
N2 C4 1.456(4) .
N3 C12 1.342(4) .
N3 C6 1.469(4) .
N3 C7 1.472(4) .
N4 C9 1.357(5) 2_655
N4 C7 1.437(5) .
N4 C10 1.450(3) 5_665
N5 C11 1.350(5) .
N5 C2 1.438(4) .
N5 C5 1.468(4) .
N6 C12 1.393(4) .
N6 C5 1.430(4) .
N6 C8 1.469(4) .
C1 H1A 0.9599 .
C1 H1B 0.9600 .
C2 N5 1.438(4) 6_565
C2 C4 1.541(7) .
C2 H2A 0.9602 .
C3 N1 1.444(4) 6_565
C3 C10 1.541(7) .
C3 H3A 0.9600 .
C4 N2 1.456(4) 6_565
C4 H4A 0.9599 .
C5 H5A 0.9600 .
C5 H5B 0.9602 .
C6 N3 1.469(4) 6_565
C6 C14 1.504(7) .
C6 C8 1.598(6) .
C7 H7A 0.9601 .
C7 H7B 0.9600 .
C8 N6 1.469(4) 6_565
C8 C13 1.533(7) .
C9 N4 1.357(5) 2_655
C10 N4 1.450(3) 5_665
C10 N4 1.450(3) 2_655
C10 H10A 0.9600 .
C13 H13A 0.9599 .
C13 H13B 0.9600 .
C14 H14A 0.9600 .
C14 H14B 0.9600 .
